data_2220960
loop_
_publ_author_name
'Hu, Ling'
'Liu, Yang'
'Ma, Jiang-Ping'
'Guo, Dian-Shun'

_publ_section_title
5,11,17,23-Tetra-<i>tert</i>-butyl-25,26,27,28-tetrakis[2-(2-chloroethoxy)ethoxy]-2,8,14,20-tetrasulfonylcalix[4]arene
_journal_coeditor_code ZL2171
_journal_issue 2
_journal_name_full 'Acta Crystallographica Section E'
_journal_page_first o385
_journal_page_last o386
_journal_paper_doi 10.1107/S1600536809002591
_journal_volume 65
_journal_year 2009
_chemical_formula_iupac 'C56 H76 Cl4 O16 S4'
_chemical_formula_moiety 'C56 H76 Cl4 O16 S4'
_chemical_formula_sum 'C56 H76 Cl4 O16 S4'
_chemical_formula_weight 1275.21
_chemical_name_systematic
;
5,11,17,23-Tetra-<i>tert</i>-butyl-25,26,27,28-tetrakis[2-(2-\
chloroethoxy)ethoxy]-2,8,14,20-tetrasulfonylcalix[4]arene
;
_space_group_IT_number 15
_symmetry_cell_setting monoclinic
_symmetry_space_group_name_Hall '-C 2yc'
_symmetry_space_group_name_H-M 'C 1 2/c 1'
_atom_sites_solution_hydrogens geom
_atom_sites_solution_primary direct
_atom_sites_solution_secondary difmap
_audit_creation_method SHELXL-97
_cell_angle_alpha 90.00
_cell_angle_beta 120.3550(10)
_cell_angle_gamma 90.00
_cell_formula_units_Z 4
_cell_length_a 22.496(2)
_cell_length_b 16.0372(15)
_cell_length_c 19.8646(19)
_cell_measurement_reflns_used 7613
_cell_measurement_temperature 173(2)
_cell_measurement_theta_max 28.083
_cell_measurement_theta_min 2.238
_cell_volume 6184.1(10)
_computing_cell_refinement 'SAINT (Bruker, 1999)'
_computing_data_collection 'SMART (Bruker, 1999)'
_computing_data_reduction 'SAINT (Bruker, 1999)'
_computing_molecular_graphics 'SHELXTL (Sheldrick, 2008)'
_computing_publication_material 'SHELXTL (Sheldrick, 2008)'
_computing_structure_refinement 'SHELXL97 (Sheldrick, 2008)'
_computing_structure_solution 'SHELXS97 (Sheldrick, 2008)'
_diffrn_ambient_temperature 173(2)
_diffrn_measured_fraction_theta_full 0.997
_diffrn_measured_fraction_theta_max 0.997
_diffrn_measurement_device_type 'Bruker SMART CCD area-detector'
_diffrn_measurement_method '\f and \w'
_diffrn_radiation_monochromator graphite
_diffrn_radiation_source 'fine-focus sealed tube'
_diffrn_radiation_type MoK\a
_diffrn_radiation_wavelength 0.71073
_diffrn_reflns_av_R_equivalents 0.0224
_diffrn_reflns_av_sigmaI/netI 0.0257
_diffrn_reflns_limit_h_max 26
_diffrn_reflns_limit_h_min -26
_diffrn_reflns_limit_k_max 19
_diffrn_reflns_limit_k_min -16
_diffrn_reflns_limit_l_max 23
_diffrn_reflns_limit_l_min -23
_diffrn_reflns_number 15381
_diffrn_reflns_theta_full 25.01
_diffrn_reflns_theta_max 25.01
_diffrn_reflns_theta_min 1.65
_exptl_absorpt_coefficient_mu 0.391
_exptl_absorpt_correction_T_max 0.9119
_exptl_absorpt_correction_T_min 0.8560
_exptl_absorpt_correction_type multi-scan
_exptl_absorpt_process_details '(SADABS; Bruker, 1999)'
_exptl_crystal_colour colourless
_exptl_crystal_density_diffrn 1.370
_exptl_crystal_density_method 'not measured'
_exptl_crystal_description block
_exptl_crystal_F_000 2688
_exptl_crystal_size_max 0.41
_exptl_crystal_size_mid 0.28
_exptl_crystal_size_min 0.24
_refine_diff_density_max 1.298
_refine_diff_density_min -0.802
_refine_ls_extinction_method none
_refine_ls_goodness_of_fit_ref 1.085
_refine_ls_hydrogen_treatment constr
_refine_ls_matrix_type full
_refine_ls_number_parameters 402
_refine_ls_number_reflns 5442
_refine_ls_number_restraints 27
_refine_ls_restrained_S_all 1.089
_refine_ls_R_factor_all 0.0651
_refine_ls_R_factor_gt 0.0583
_refine_ls_shift/su_max 0.001
_refine_ls_shift/su_mean 0.000
_refine_ls_structure_factor_coef Fsqd
_refine_ls_weighting_details 'calc w=1/[\s^2^(Fo^2^)+(0.0863P)^2^+20.079P] where P=(Fo^2^+2Fc^2^)/3'
_refine_ls_weighting_scheme calc
_refine_ls_wR_factor_gt 0.1602
_refine_ls_wR_factor_ref 0.1663
_reflns_number_gt 4709
_reflns_number_total 5442
_reflns_threshold_expression I>2\s(I)
_cod_data_source_file zl2171.cif
_cod_data_source_block I
_cod_depositor_comments
;
The following automatic conversions were performed:
'_symmetry_cell_setting' value 'Monoclinic' changed to 'monoclinic'
according to '/home/saulius/struct/CIF-dictionaries/cif_core.dic'
dictionary named 'cif_core.dic' version 2.4.1 from 2010-06-29.

Automatic conversion script
Id: cif_fix_enum 1527 2010-12-29 10:47:43Z saulius 

The following automatic conversions were performed:

'_symmetry_cell_setting' value 'Monoclinic' changed to 'monoclinic'
according to /home/saulius/struct/CIF-dictionaries/cif_core.dic
dictionary named 'cif_core.dic' version 2.4.1 from 2010-06-29.

Automatic conversion script
Id: cif_fix_values 1715 2011-07-08 13:25:40Z adriana 
;
_cod_original_sg_symbol_H-M 'C 2/c'
_cod_database_code 2220960
_cod_database_fobs_code 2220960

loop_
_symmetry_equiv_pos_as_xyz
'x, y, z'
'-x, y, -z+1/2'
'x+1/2, y+1/2, z'
'-x+1/2, y+1/2, -z+1/2'
'-x, -y, -z'
'x, -y, z-1/2'
'-x+1/2, -y+1/2, -z'
'x+1/2, -y+1/2, z-1/2'

loop_
_atom_site_type_symbol
_atom_site_label
_atom_site_fract_x
_atom_site_fract_y
_atom_site_fract_z
_atom_site_U_iso_or_equiv
_atom_site_adp_type
_atom_site_calc_flag
_atom_site_refinement_flags
_atom_site_occupancy
_atom_site_disorder_assembly
_atom_site_disorder_group
C C5 0.63360(14) 0.93392(17) 0.93979(16) 0.0206(6) Uani d . 1 . .
C C6 0.58157(15) 0.89626(18) 0.94656(16) 0.0216(6) Uani d . 1 A .
H H6 0.5574 0.9283 0.9653 0.026 Uiso calc R 1 . .
C C7 0.56341(14) 0.81334(18) 0.92702(15) 0.0206(6) Uani d . 1 . .
C C8 0.59817(14) 0.76368(17) 0.90004(15) 0.0198(6) Uani d . 1 A .
C C9 0.65037(14) 0.80187(17) 0.89320(15) 0.0200(6) Uani d . 1 . .
C C10 0.66757(14) 0.88537(17) 0.91240(16) 0.0202(6) Uani d . 1 A .
H H10 0.7033 0.9093 0.9066 0.024 Uiso calc R 1 . .
C C11 0.60405(18) 0.61541(18) 0.92839(18) 0.0298(7) Uani d . 1 A .
H H11A 0.5787 0.6106 0.9570 0.036 Uiso calc R 1 . .
H H11B 0.6537 0.6229 0.9665 0.036 Uiso calc R 1 . .
C C12 0.5924(2) 0.5401(2) 0.8784(2) 0.0429(9) Uani d . 1 . .
H H12A 0.5460 0.5428 0.8313 0.051 Uiso calc R 1 . .
H H12B 0.6269 0.5386 0.8615 0.051 Uiso calc R 1 . .
C C13 0.5939(3) 0.3938(2) 0.8805(3) 0.0513(10) Uani d . 1 . .
H H13A 0.6368 0.3866 0.8787 0.062 Uiso calc R 1 . .
H H13B 0.5550 0.3982 0.8262 0.062 Uiso calc R 1 . .
C C14 0.5834(2) 0.3196(2) 0.9195(3) 0.0529(10) Uani d . 1 . .
H H14A 0.5730 0.2701 0.8855 0.063 Uiso calc R 1 . .
H H14B 0.5432 0.3299 0.9260 0.063 Uiso calc R 1 . .
C C15 0.64816(14) 0.70631(17) 0.77013(16) 0.0191(6) Uani d . 1 . .
C C16 0.65912(14) 0.62388(18) 0.75768(17) 0.0220(6) Uani d . 1 A .
H H16 0.6922 0.5919 0.8006 0.026 Uiso calc R 1 . .
C C17 0.62342(15) 0.58698(18) 0.68504(17) 0.0242(6) Uani d . 1 . .
C C22 0.57340(15) 0.63497(18) 0.62448(17) 0.0245(6) Uani d . 1 A .
H H22 0.5466 0.6110 0.5741 0.029 Uiso calc R 1 . .
C C23 0.56198(15) 0.71742(18) 0.63650(17) 0.0217(6) Uani d . 1 . .
C C24 0.60033(14) 0.75573(17) 0.70897(16) 0.0196(6) Uani d . 1 A .
Cl Cl2 0.65663(6) 0.29815(6) 1.01204(7) 0.0613(3) Uani d . 1 . .
O O1 0.46758(12) 0.71591(14) 0.49020(12) 0.0331(5) Uani d . 1 . .
O O2 0.53371(11) 0.84535(14) 0.54324(13) 0.0309(5) Uani d . 1 . .
O O3 0.72979(11) 0.67345(13) 0.91607(12) 0.0303(5) Uani d . 1 . .
O O4 0.75042(11) 0.80237(13) 0.86416(13) 0.0295(5) Uani d . 1 . .
O O7 0.57763(11) 0.68433(12) 0.87321(11) 0.0252(5) Uani d . 1 . .
O O8 0.59813(14) 0.46765(14) 0.92163(14) 0.0395(6) Uani d . 1 . .
S S1 0.50048(4) 0.77435(5) 0.55345(4) 0.0239(2) Uani d . 1 . .
S S2 0.70254(4) 0.74481(4) 0.86614(4) 0.0216(2) Uani d . 1 A .
C C1 0.7049(3) 1.0578(3) 0.9434(4) 0.0496(16) Uani d PD 0.756(6) A 1
H H1A 0.7484 1.0276 0.9745 0.074 Uiso calc PR 0.756(6) A 1
H H1B 0.7124 1.1174 0.9555 0.074 Uiso calc PR 0.756(6) A 1
H H1C 0.6882 1.0492 0.8878 0.074 Uiso calc PR 0.756(6) A 1
C C2 0.5861(2) 1.0799(3) 0.9178(3) 0.0416(13) Uani d PD 0.756(6) A 1
H H2A 0.5975 1.1385 0.9326 0.062 Uiso calc PR 0.756(6) A 1
H H2B 0.5518 1.0614 0.9311 0.062 Uiso calc PR 0.756(6) A 1
H H2C 0.5672 1.0739 0.8615 0.062 Uiso calc PR 0.756(6) A 1
C C3 0.6783(3) 1.0349(3) 1.0494(3) 0.0467(14) Uani d PD 0.756(6) A 1
H H3A 0.7201 1.0013 1.0792 0.070 Uiso calc PR 0.756(6) A 1
H H3B 0.6428 1.0156 1.0604 0.070 Uiso calc PR 0.756(6) A 1
H H3C 0.6888 1.0936 1.0644 0.070 Uiso calc PR 0.756(6) A 1
C C4 0.65239(16) 1.02564(18) 0.96255(18) 0.0263(7) Uani d PD 0.756(6) A 1
C C1' 0.6356(10) 1.0747(10) 0.8892(9) 0.056(5) Uani d PDU 0.244(6) A 2
H H1E 0.5872 1.0658 0.8494 0.084 Uiso calc PR 0.244(6) A 2
H H1F 0.6652 1.0557 0.8692 0.084 Uiso calc PR 0.244(6) A 2
H H1D 0.6435 1.1343 0.9018 0.084 Uiso calc PR 0.244(6) A 2
C C2' 0.7322(6) 1.0296(9) 1.0160(9) 0.039(4) Uani d PDU 0.244(6) A 2
H H2D 0.7461 1.0868 1.0346 0.059 Uiso calc PR 0.244(6) A 2
H H2F 0.7540 1.0122 0.9862 0.059 Uiso calc PR 0.244(6) A 2
H H2E 0.7467 0.9922 1.0606 0.059 Uiso calc PR 0.244(6) A 2
C C3' 0.6215(9) 1.0616(10) 1.0060(11) 0.052(5) Uani d PDU 0.244(6) A 2
H H3E 0.5711 1.0590 0.9738 0.078 Uiso calc PR 0.244(6) A 2
H H3D 0.6360 1.1198 1.0189 0.078 Uiso calc PR 0.244(6) A 2
H H3F 0.6367 1.0298 1.0541 0.078 Uiso calc PR 0.244(6) A 2
C C4' 0.65239(16) 1.02564(18) 0.96255(18) 0.0263(7) Uani d PD 0.244(6) A 2
C C18 0.63795(17) 0.49736(19) 0.66984(19) 0.0303(7) Uani d . 1 A .
C C19 0.6904(2) 0.4528(2) 0.7460(2) 0.0483(10) Uani d . 1 . .
H H19A 0.6721 0.4501 0.7814 0.072 Uiso calc R 1 A .
H H19B 0.7339 0.4839 0.7709 0.072 Uiso calc R 1 . .
H H19C 0.6985 0.3962 0.7339 0.072 Uiso calc R 1 . .
C C20 0.5723(3) 0.4473(3) 0.6328(3) 0.0730(10) Uani d . 1 . .
H H20A 0.5541 0.4447 0.6683 0.110 Uiso calc R 1 A .
H H20B 0.5817 0.3907 0.6220 0.110 Uiso calc R 1 . .
H H20C 0.5383 0.4739 0.5838 0.110 Uiso calc R 1 . .
C C21 0.6712(3) 0.5009(3) 0.6204(3) 0.0730(10) Uani d . 1 . .
H H21A 0.6829 0.4443 0.6125 0.110 Uiso calc R 1 A .
H H21B 0.7132 0.5347 0.6468 0.110 Uiso calc R 1 . .
H H21C 0.6391 0.5259 0.5697 0.110 Uiso calc R 1 . .
O O5 0.58700(10) 0.83690(12) 0.71892(11) 0.0222(4) Uani d . 1 . .
C C25 0.63180(16) 0.89918(18) 0.71453(19) 0.0285(7) Uani d . 1 A .
H H25A 0.6423 0.8847 0.6732 0.034 Uiso calc R 1 . .
H H25B 0.6756 0.9033 0.7649 0.034 Uiso calc R 1 . .
C C26 0.59268(19) 0.9801(2) 0.6958(2) 0.0406(8) Uani d . 1 . .
H H26A 0.5534 0.9793 0.6416 0.049 Uiso calc R 1 A 3
H H26B 0.5745 0.9888 0.7315 0.049 Uiso calc R 1 A 3
O O6 0.63887(13) 1.04475(14) 0.70517(16) 0.0440(6) Uani d PD 0.808(3) A 3
C C27 0.6023(3) 1.1211(3) 0.6756(3) 0.0425(13) Uani d PD 0.808(3) A 3
H H27A 0.5774 1.1352 0.7033 0.051 Uiso calc PR 0.808(3) A 3
H H27B 0.5681 1.1150 0.6194 0.051 Uiso calc PR 0.808(3) A 3
C C28 0.6508(5) 1.1877(6) 0.6868(4) 0.0571(18) Uani d PD 0.808(3) A 3
H H28A 0.6245 1.2387 0.6606 0.069 Uiso calc PR 0.808(3) A 3
H H28B 0.6770 1.1713 0.6611 0.069 Uiso calc PR 0.808(3) A 3
Cl Cl1 0.71051(11) 1.21148(10) 0.78691(10) 0.0777(6) Uani d PD 0.808(3) A 3
O O6' 0.63887(13) 1.04475(14) 0.70517(16) 0.0440(6) Uani d PD 0.192(3) A 4
C C27' 0.6214(13) 1.1202(16) 0.6602(17) 0.0425(13) Uani d PD 0.192(3) A 4
H H27C 0.5721 1.1329 0.6394 0.051 Uiso calc PR 0.192(3) A 4
H H27D 0.6285 1.1120 0.6154 0.051 Uiso calc PR 0.192(3) A 4
C C28' 0.663(3) 1.190(3) 0.706(2) 0.0571(18) Uani d PD 0.192(3) A 4
H H28C 0.6464 1.2395 0.6712 0.069 Uiso calc PR 0.192(3) A 4
H H28D 0.7103 1.1793 0.7181 0.069 Uiso calc PR 0.192(3) A 4
Cl Cl1' 0.6696(5) 1.2238(4) 0.7962(5) 0.0777(6) Uani d PD 0.192(3) A 4

loop_
_atom_site_aniso_label
_atom_site_aniso_U_11
_atom_site_aniso_U_22
_atom_site_aniso_U_33
_atom_site_aniso_U_12
_atom_site_aniso_U_13
_atom_site_aniso_U_23
C5 0.0221(14) 0.0180(14) 0.0176(14) -0.0005(11) 0.0071(12) -0.0007(11)
C6 0.0251(15) 0.0190(14) 0.0192(14) -0.0007(11) 0.0100(12) -0.0019(11)
C7 0.0229(14) 0.0199(14) 0.0151(13) -0.0034(11) 0.0066(12) 0.0010(11)
C8 0.0243(15) 0.0152(14) 0.0126(13) -0.0018(11) 0.0039(11) 0.0009(10)
C9 0.0217(14) 0.0194(14) 0.0138(13) 0.0031(11) 0.0051(11) -0.0002(10)
C10 0.0213(14) 0.0158(14) 0.0194(13) -0.0008(11) 0.0072(11) -0.0001(11)
C11 0.0421(19) 0.0162(15) 0.0281(16) -0.0005(13) 0.0156(14) 0.0035(12)
C12 0.077(3) 0.0179(17) 0.045(2) -0.0033(16) 0.040(2) 0.0011(14)
C13 0.085(3) 0.0215(18) 0.056(2) -0.0058(18) 0.042(2) -0.0071(16)
C14 0.058(3) 0.0266(19) 0.071(3) -0.0038(17) 0.031(2) -0.0027(18)
C15 0.0207(14) 0.0191(14) 0.0193(14) -0.0015(11) 0.0114(12) -0.0036(11)
C16 0.0214(14) 0.0183(14) 0.0252(15) 0.0022(11) 0.0109(12) -0.0001(11)
C17 0.0266(15) 0.0209(15) 0.0286(15) 0.0021(12) 0.0165(13) -0.0017(12)
C22 0.0283(16) 0.0217(15) 0.0224(15) 0.0020(12) 0.0119(13) -0.0055(11)
C23 0.0230(14) 0.0212(15) 0.0212(14) 0.0051(11) 0.0113(12) 0.0014(11)
C24 0.0229(15) 0.0152(14) 0.0239(15) 0.0008(11) 0.0143(13) -0.0003(11)
Cl2 0.0629(7) 0.0338(5) 0.0756(8) -0.0030(5) 0.0264(6) 0.0063(5)
O1 0.0391(13) 0.0349(13) 0.0200(11) 0.0114(10) 0.0110(10) -0.0027(9)
O2 0.0374(12) 0.0321(12) 0.0307(12) 0.0093(10) 0.0227(10) 0.0087(9)
O3 0.0319(12) 0.0228(11) 0.0237(11) 0.0081(9) 0.0049(9) -0.0014(8)
O4 0.0228(11) 0.0255(11) 0.0382(12) -0.0023(9) 0.0141(10) -0.0090(9)
O7 0.0332(11) 0.0144(10) 0.0211(10) -0.0039(8) 0.0088(9) -0.0010(8)
O8 0.0649(17) 0.0150(11) 0.0445(14) -0.0022(10) 0.0321(13) -0.0002(10)
S1 0.0294(4) 0.0249(4) 0.0178(4) 0.0076(3) 0.0122(3) 0.0014(3)
S2 0.0203(4) 0.0175(4) 0.0215(4) 0.0023(3) 0.0065(3) -0.0035(3)
C1 0.057(3) 0.025(2) 0.089(5) -0.017(2) 0.053(3) -0.020(3)
C2 0.041(3) 0.018(2) 0.059(3) -0.0003(19) 0.020(2) -0.003(2)
C3 0.061(4) 0.030(3) 0.040(3) -0.013(2) 0.018(3) -0.017(2)
C4 0.0317(16) 0.0156(14) 0.0333(17) -0.0031(12) 0.0176(14) -0.0046(12)
C1' 0.065(9) 0.034(7) 0.052(8) -0.002(6) 0.017(6) 0.003(6)
C2' 0.035(7) 0.023(6) 0.050(7) -0.007(5) 0.013(5) -0.009(5)
C3' 0.056(8) 0.039(7) 0.064(8) -0.007(6) 0.033(7) -0.019(6)
C4' 0.0317(16) 0.0156(14) 0.0333(17) -0.0031(12) 0.0176(14) -0.0046(12)
C18 0.0352(17) 0.0196(16) 0.0318(17) 0.0063(13) 0.0137(14) -0.0069(12)
C19 0.071(3) 0.0274(19) 0.044(2) 0.0165(18) 0.027(2) 0.0012(16)
C20 0.086(3) 0.0380(18) 0.091(3) 0.0217(17) 0.042(2) -0.0082(17)
C21 0.086(3) 0.0380(18) 0.091(3) 0.0217(17) 0.042(2) -0.0082(17)
O5 0.0275(11) 0.0138(10) 0.0269(11) 0.0020(8) 0.0149(9) -0.0013(8)
C25 0.0317(17) 0.0172(15) 0.0345(17) -0.0007(12) 0.0153(14) 0.0019(12)
C26 0.039(2) 0.0198(16) 0.055(2) -0.0003(14) 0.0174(17) 0.0041(15)
O6 0.0430(14) 0.0185(12) 0.0572(16) -0.0014(10) 0.0157(13) 0.0086(11)
C27 0.042(3) 0.0233(19) 0.053(3) -0.002(2) 0.018(2) 0.012(2)
C28 0.055(5) 0.031(2) 0.055(5) -0.011(3) 0.006(5) 0.012(3)
Cl1 0.0839(13) 0.0500(8) 0.0731(10) -0.0158(8) 0.0204(9) 0.0028(7)
O6' 0.0430(14) 0.0185(12) 0.0572(16) -0.0014(10) 0.0157(13) 0.0086(11)
C27' 0.042(3) 0.0233(19) 0.053(3) -0.002(2) 0.018(2) 0.012(2)
C28' 0.055(5) 0.031(2) 0.055(5) -0.011(3) 0.006(5) 0.012(3)
Cl1' 0.0839(13) 0.0500(8) 0.0731(10) -0.0158(8) 0.0204(9) 0.0028(7)

loop_
_atom_type_symbol
_atom_type_description
_atom_type_scat_dispersion_real
_atom_type_scat_dispersion_imag
_atom_type_scat_source
C C 0.0033 0.0016 'International Tables Vol C Tables 4.2.6.8 and 6.1.1.4'
H H 0.0000 0.0000 'International Tables Vol C Tables 4.2.6.8 and 6.1.1.4'
O O 0.0106 0.0060 'International Tables Vol C Tables 4.2.6.8 and 6.1.1.4'
Cl Cl 0.1484 0.1585 'International Tables Vol C Tables 4.2.6.8 and 6.1.1.4'
S S 0.1246 0.1234 'International Tables Vol C Tables 4.2.6.8 and 6.1.1.4'

loop_
_geom_angle_atom_site_label_1
_geom_angle_atom_site_label_2
_geom_angle_atom_site_label_3
_geom_angle_site_symmetry_1
_geom_angle_site_symmetry_3
_geom_angle
_geom_angle_publ_flag
C10 C5 C6 . . 117.1(3) ?
C10 C5 C4 . . 122.1(3) ?
C6 C5 C4 . . 120.7(3) ?
C5 C6 C7 . . 122.4(3) ?
C5 C6 H6 . . 118.8 ?
C7 C6 H6 . . 118.8 ?
C6 C7 C8 . . 120.7(3) ?
C6 C7 S1 . 2_656 115.6(2) ?
C8 C7 S1 . 2_656 123.5(2) ?
O7 C8 C9 . . 120.5(3) ?
O7 C8 C7 . . 122.4(3) ?
C9 C8 C7 . . 116.7(3) ?
C8 C9 C10 . . 121.9(3) ?
C8 C9 S2 . . 121.6(2) ?
C10 C9 S2 . . 116.4(2) ?
C5 C10 C9 . . 121.2(3) ?
C5 C10 H10 . . 119.4 ?
C9 C10 H10 . . 119.4 ?
O7 C11 C12 . . 104.2(2) ?
O7 C11 H11A . . 110.9 ?
C12 C11 H11A . . 110.9 ?
O7 C11 H11B . . 110.9 ?
C12 C11 H11B . . 110.9 ?
H11A C11 H11B . . 108.9 ?
O8 C12 C11 . . 109.2(3) ?
O8 C12 H12A . . 109.8 ?
C11 C12 H12A . . 109.8 ?
O8 C12 H12B . . 109.8 ?
C11 C12 H12B . . 109.8 ?
H12A C12 H12B . . 108.3 ?
O8 C13 C14 . . 110.3(3) ?
O8 C13 H13A . . 109.6 ?
C14 C13 H13A . . 109.6 ?
O8 C13 H13B . . 109.6 ?
C14 C13 H13B . . 109.6 ?
H13A C13 H13B . . 108.1 ?
C13 C14 Cl2 . . 112.5(3) ?
C13 C14 H14A . . 109.1 ?
Cl2 C14 H14A . . 109.1 ?
C13 C14 H14B . . 109.1 ?
Cl2 C14 H14B . . 109.1 ?
H14A C14 H14B . . 107.8 ?
C16 C15 C24 . . 120.9(3) ?
C16 C15 S2 . . 115.7(2) ?
C24 C15 S2 . . 123.2(2) ?
C17 C16 C15 . . 122.1(3) ?
C17 C16 H16 . . 118.9 ?
C15 C16 H16 . . 118.9 ?
C16 C17 C22 . . 117.1(3) ?
C16 C17 C18 . . 122.5(3) ?
C22 C17 C18 . . 120.4(3) ?
C23 C22 C17 . . 121.1(3) ?
C23 C22 H22 . . 119.5 ?
C17 C22 H22 . . 119.5 ?
C22 C23 C24 . . 121.7(3) ?
C22 C23 S1 . . 117.0(2) ?
C24 C23 S1 . . 121.2(2) ?
O5 C24 C23 . . 120.1(2) ?
O5 C24 C15 . . 122.9(2) ?
C23 C24 C15 . . 116.9(2) ?
C8 O7 C11 . . 119.0(2) ?
C12 O8 C13 . . 112.3(3) ?
O2 S1 O1 . . 118.02(14) ?
O2 S1 C23 . . 108.83(14) ?
O1 S1 C23 . . 106.96(13) ?
O2 S1 C7 . 2_656 106.76(13) ?
O1 S1 C7 . 2_656 107.68(13) ?
C23 S1 C7 . 2_656 108.26(13) ?
O3 S2 O4 . . 117.92(14) ?
O3 S2 C9 . . 108.63(13) ?
O4 S2 C9 . . 107.32(13) ?
O3 S2 C15 . . 106.68(13) ?
O4 S2 C15 . . 108.27(13) ?
C9 S2 C15 . . 107.62(13) ?
C1 C4 C3 . . 110.6(4) ?
C1 C4 C5 . . 112.9(3) ?
C3 C4 C5 . . 108.5(3) ?
C1 C4 C2 . . 108.2(4) ?
C3 C4 C2 . . 107.5(3) ?
C5 C4 C2 . . 109.0(3) ?
H1E C1' H1F . . 109.5 ?
H1E C1' H1D . . 109.5 ?
H1F C1' H1D . . 109.5 ?
H2D C2' H2F . . 109.5 ?
H2D C2' H2E . . 109.5 ?
H2F C2' H2E . . 109.5 ?
H3E C3' H3D . . 109.5 ?
H3E C3' H3F . . 109.5 ?
H3D C3' H3F . . 109.5 ?
C20 C18 C21 . . 112.8(4) ?
C20 C18 C17 . . 110.0(3) ?
C21 C18 C17 . . 108.5(3) ?
C20 C18 C19 . . 107.9(3) ?
C21 C18 C19 . . 105.7(3) ?
C17 C18 C19 . . 111.9(3) ?
C18 C19 H19A . . 109.5 ?
C18 C19 H19B . . 109.5 ?
H19A C19 H19B . . 109.5 ?
C18 C19 H19C . . 109.5 ?
H19A C19 H19C . . 109.5 ?
H19B C19 H19C . . 109.5 ?
C18 C20 H20A . . 109.5 ?
C18 C20 H20B . . 109.5 ?
H20A C20 H20B . . 109.5 ?
C18 C20 H20C . . 109.5 ?
H20A C20 H20C . . 109.5 ?
H20B C20 H20C . . 109.5 ?
C18 C21 H21A . . 109.5 ?
C18 C21 H21B . . 109.5 ?
H21A C21 H21B . . 109.5 ?
C18 C21 H21C . . 109.5 ?
H21A C21 H21C . . 109.5 ?
H21B C21 H21C . . 109.5 ?
C24 O5 C25 . . 115.8(2) ?
O5 C25 C26 . . 105.7(2) ?
O5 C25 H25A . . 110.6 ?
C26 C25 H25A . . 110.6 ?
O5 C25 H25B . . 110.6 ?
C26 C25 H25B . . 110.6 ?
H25A C25 H25B . . 108.7 ?
O6 C26 C25 . . 107.5(3) ?
O6 C26 H26A . . 110.2 ?
C25 C26 H26A . . 110.2 ?
O6 C26 H26B . . 110.2 ?
C25 C26 H26B . . 110.2 ?
H26A C26 H26B . . 108.5 ?
C26 O6 C27 . . 110.1(3) ?
O6 C27 C28 . . 109.5(6) ?
O6 C27 H27A . . 109.8 ?
C28 C27 H27A . . 109.8 ?
O6 C27 H27B . . 109.8 ?
C28 C27 H27B . . 109.8 ?
H27A C27 H27B . . 108.2 ?
C27 C28 Cl1 . . 114.0(5) ?
C27 C28 H28A . . 108.7 ?
Cl1 C28 H28A . . 108.7 ?
C27 C28 H28B . . 108.7 ?
Cl1 C28 H28B . . 108.7 ?
H28A C28 H28B . . 107.6 ?
C28' C27' H27C . . 109.2 ?
C28' C27' H27D . . 109.2 ?
H27C C27' H27D . . 107.9 ?
C27' C28' Cl1' . . 124(3) ?
C27' C28' H28C . . 106.2 ?
Cl1' C28' H28C . . 106.2 ?
C27' C28' H28D . . 106.2 ?
Cl1' C28' H28D . . 106.2 ?
H28C C28' H28D . . 106.4 ?

loop_
_geom_bond_atom_site_label_1
_geom_bond_atom_site_label_2
_geom_bond_site_symmetry_2
_geom_bond_distance
_geom_bond_publ_flag
C5 C10 . 1.381(4) ?
C5 C6 . 1.383(4) ?
C5 C4 . 1.534(4) ?
C6 C7 . 1.388(4) ?
C6 H6 . 0.9500 ?
C7 C8 . 1.399(4) ?
C7 S1 2_656 1.781(3) ?
C8 O7 . 1.367(3) ?
C8 C9 . 1.391(4) ?
C9 C10 . 1.393(4) ?
C9 S2 . 1.772(3) ?
C10 H10 . 0.9500 ?
C11 O7 . 1.455(4) ?
C11 C12 . 1.499(5) ?
C11 H11A . 0.9900 ?
C11 H11B . 0.9900 ?
C12 O8 . 1.411(4) ?
C12 H12A . 0.9900 ?
C12 H12B . 0.9900 ?
C13 O8 . 1.414(4) ?
C13 C14 . 1.503(6) ?
C13 H13A . 0.9900 ?
C13 H13B . 0.9900 ?
C14 Cl2 . 1.775(5) ?
C14 H14A . 0.9900 ?
C14 H14B . 0.9900 ?
C15 C16 . 1.390(4) ?
C15 C24 . 1.393(4) ?
C15 S2 . 1.777(3) ?
C16 C17 . 1.381(4) ?
C16 H16 . 0.9500 ?
C17 C22 . 1.392(4) ?
C17 C18 . 1.537(4) ?
C22 C23 . 1.391(4) ?
C22 H22 . 0.9500 ?
C23 C24 . 1.392(4) ?
C23 S1 . 1.778(3) ?
C24 O5 . 1.373(3) ?
O1 S1 . 1.437(2) ?
O2 S1 . 1.432(2) ?
O3 S2 . 1.433(2) ?
O4 S2 . 1.434(2) ?
S1 C7 2_656 1.781(3) ?
C1 C4 . 1.503(5) ?
C1 H1A . 0.9800 ?
C1 H1B . 0.9800 ?
C1 H1C . 0.9800 ?
C2 C4 . 1.560(5) ?
C2 H2A . 0.9800 ?
C2 H2B . 0.9800 ?
C2 H2C . 0.9800 ?
C3 C4 . 1.523(5) ?
C3 H3A . 0.9800 ?
C3 H3B . 0.9800 ?
C3 H3C . 0.9800 ?
C1' H1E . 0.9800 ?
C1' H1F . 0.9800 ?
C1' H1D . 0.9800 ?
C2' H2D . 0.9800 ?
C2' H2F . 0.9800 ?
C2' H2E . 0.9800 ?
C3' H3E . 0.9800 ?
C3' H3D . 0.9800 ?
C3' H3F . 0.9800 ?
C18 C20 . 1.506(6) ?
C18 C21 . 1.507(6) ?
C18 C19 . 1.545(5) ?
C19 H19A . 0.9800 ?
C19 H19B . 0.9800 ?
C19 H19C . 0.9800 ?
C20 H20A . 0.9800 ?
C20 H20B . 0.9800 ?
C20 H20C . 0.9800 ?
C21 H21A . 0.9800 ?
C21 H21B . 0.9800 ?
C21 H21C . 0.9800 ?
O5 C25 . 1.453(4) ?
C25 C26 . 1.505(4) ?
C25 H25A . 0.9900 ?
C25 H25B . 0.9900 ?
C26 O6 . 1.412(4) ?
C26 H26A . 0.9900 ?
C26 H26B . 0.9900 ?
O6 C27 . 1.425(6) ?
C27 C28 . 1.461(7) ?
C27 H27A . 0.9900 ?
C27 H27B . 0.9900 ?
C28 Cl1 . 1.790(6) ?
C28 H28A . 0.9900 ?
C28 H28B . 0.9900 ?
C27' C28' . 1.453(18) ?
C27' H27C . 0.9900 ?
C27' H27D . 0.9900 ?
C28' Cl1' . 1.79(2) ?
C28' H28C . 0.9900 ?
C28' H28D . 0.9900 ?

loop_
_geom_hbond_atom_site_label_D
_geom_hbond_atom_site_label_H
_geom_hbond_atom_site_label_A
_geom_hbond_site_symmetry_A
_geom_hbond_distance_DH
_geom_hbond_distance_HA
_geom_hbond_distance_DA
_geom_hbond_angle_DHA
C11 H11A O1 2_656 0.99 2.48 3.232(4) 132.5
C11 H11B O3 . 0.99 2.51 3.103(4) 117.8
C20 H20B O1 5_666 0.98 2.57 3.377(5) 139.3
C21 H21C O8 6_565 0.98 2.60 3.462(6) 146.4
C25 H25A O2 . 0.99 2.58 3.099(4) 112.7
C25 H25B O4 . 0.99 2.45 3.217(4) 134.3

loop_
_geom_torsion_atom_site_label_1
_geom_torsion_atom_site_label_2
_geom_torsion_atom_site_label_3
_geom_torsion_atom_site_label_4
_geom_torsion_site_symmetry_1
_geom_torsion_site_symmetry_2
_geom_torsion_site_symmetry_3
_geom_torsion_site_symmetry_4
_geom_torsion
_geom_torsion_publ_flag
C10 C5 C6 C7 . . . . 0.0(4) ?
C4 C5 C6 C7 . . . . -179.6(3) ?
C5 C6 C7 C8 . . . . 0.7(4) ?
C5 C6 C7 S1 . . . 2_656 175.6(2) ?
C6 C7 C8 O7 . . . . -173.6(2) ?
S1 C7 C8 O7 2_656 . . . 11.9(4) ?
C6 C7 C8 C9 . . . . -0.8(4) ?
S1 C7 C8 C9 2_656 . . . -175.2(2) ?
O7 C8 C9 C10 . . . . 173.2(2) ?
C7 C8 C9 C10 . . . . 0.2(4) ?
O7 C8 C9 S2 . . . . -11.4(4) ?
C7 C8 C9 S2 . . . . 175.6(2) ?
C6 C5 C10 C9 . . . . -0.6(4) ?
C4 C5 C10 C9 . . . . 179.0(3) ?
C8 C9 C10 C5 . . . . 0.5(4) ?
S2 C9 C10 C5 . . . . -175.2(2) ?
O7 C11 C12 O8 . . . . -164.0(3) ?
O8 C13 C14 Cl2 . . . . -67.9(4) ?
C24 C15 C16 C17 . . . . -0.3(4) ?
S2 C15 C16 C17 . . . . -176.3(2) ?
C15 C16 C17 C22 . . . . -2.5(4) ?
C15 C16 C17 C18 . . . . 176.6(3) ?
C16 C17 C22 C23 . . . . 2.3(4) ?
C18 C17 C22 C23 . . . . -176.9(3) ?
C17 C22 C23 C24 . . . . 0.7(5) ?
C17 C22 C23 S1 . . . . 176.2(2) ?
C22 C23 C24 O5 . . . . -179.1(3) ?
S1 C23 C24 O5 . . . . 5.6(4) ?
C22 C23 C24 C15 . . . . -3.5(4) ?
S1 C23 C24 C15 . . . . -178.8(2) ?
C16 C15 C24 O5 . . . . 178.8(2) ?
S2 C15 C24 O5 . . . . -5.5(4) ?
C16 C15 C24 C23 . . . . 3.3(4) ?
S2 C15 C24 C23 . . . . 179.0(2) ?
C9 C8 O7 C11 . . . . 99.0(3) ?
C7 C8 O7 C11 . . . . -88.4(3) ?
C12 C11 O7 C8 . . . . -160.8(3) ?
C11 C12 O8 C13 . . . . -174.6(3) ?
C14 C13 O8 C12 . . . . -166.6(4) ?
C22 C23 S1 O2 . . . . -120.7(2) ?
C24 C23 S1 O2 . . . . 54.8(3) ?
C22 C23 S1 O1 . . . . 7.8(3) ?
C24 C23 S1 O1 . . . . -176.6(2) ?
C22 C23 S1 C7 . . . 2_656 123.6(2) ?
C24 C23 S1 C7 . . . 2_656 -60.9(3) ?
C8 C9 S2 O3 . . . . -51.8(3) ?
C10 C9 S2 O3 . . . . 123.9(2) ?
C8 C9 S2 O4 . . . . 179.7(2) ?
C10 C9 S2 O4 . . . . -4.6(3) ?
C8 C9 S2 C15 . . . . 63.4(3) ?
C10 C9 S2 C15 . . . . -120.9(2) ?
C16 C15 S2 O3 . . . . -19.6(3) ?
C24 C15 S2 O3 . . . . 164.5(2) ?
C16 C15 S2 O4 . . . . 108.3(2) ?
C24 C15 S2 O4 . . . . -67.7(3) ?
C16 C15 S2 C9 . . . . -136.0(2) ?
C24 C15 S2 C9 . . . . 48.1(3) ?
C10 C5 C4 C1 . . . . 6.4(5) ?
C6 C5 C4 C1 . . . . -174.1(4) ?
C10 C5 C4 C3 . . . . -116.7(4) ?
C6 C5 C4 C3 . . . . 62.9(4) ?
C10 C5 C4 C2 . . . . 126.6(3) ?
C6 C5 C4 C2 . . . . -53.8(4) ?
C16 C17 C18 C20 . . . . 125.9(4) ?
C22 C17 C18 C20 . . . . -54.9(4) ?
C16 C17 C18 C21 . . . . -110.2(4) ?
C22 C17 C18 C21 . . . . 68.9(4) ?
C16 C17 C18 C19 . . . . 6.0(4) ?
C22 C17 C18 C19 . . . . -174.9(3) ?
C23 C24 O5 C25 . . . . -98.1(3) ?
C15 C24 O5 C25 . . . . 86.5(3) ?
C24 O5 C25 C26 . . . . 158.7(3) ?
O5 C25 C26 O6 . . . . 169.4(3) ?
C25 C26 O6 C27 . . . . 170.1(4) ?
C26 O6 C27 C28 . . . . 179.1(5) ?
O6 C27 C28 Cl1 . . . . -65.1(9) ?
